data_2103831
loop_
_publ_author_name
'Garau, Gianpiero'
'Geremia, Silvano'
'Marzilli, Luigi G.'
'Nardin, Giorgio'
'Randaccio, Lucio'
'Tauzher, Giovanni'

_publ_section_title
;
 Crystal chemistry and binding of NO~2~, SCN and SeCN to Co in
 cobalamins
;
_journal_issue 1
_journal_name_full 'Acta Crystallographica Section B'
_journal_page_first 51
_journal_page_last 59
_journal_paper_doi 10.1107/S0108768102019353
_journal_volume 59
_journal_year 2003
_chemical_formula_moiety '(C63 H88 Co N14 O14 P Se), (C3 H6 O), 11(H2 O)'
_chemical_formula_sum 'C66 H116 Co N14 O26 P Se'
_chemical_formula_weight 1690.59
_chemical_name_systematic
;
 ?
;
_space_group_IT_number 19
_symmetry_cell_setting orthorhombic
_symmetry_space_group_name_Hall 'P 2ac 2ab'
_symmetry_space_group_name_H-M 'P 21 21 21'
_atom_sites_solution_hydrogens geom
_atom_sites_solution_primary direct
_atom_sites_solution_secondary difmap
_audit_creation_method SHELXL-97
_cell_angle_alpha 90.00
_cell_angle_beta 90.00
_cell_angle_gamma 90.00
_cell_formula_units_Z 4
_cell_length_a 15.660(15)
_cell_length_b 22.70(3)
_cell_length_c 24.96(3)
_cell_measurement_reflns_used 'three frames with I>20sigma(I)'
_cell_measurement_temperature 100(2)
_cell_measurement_theta_max 'not available'
_cell_measurement_theta_min 'not available'
_cell_volume 8873(18)
_computing_structure_refinement 'SHELXL-97 (Sheldrick, 1997)'
_computing_structure_solution 'SHELXS-97 (Sheldrick, 1997)'
_diffrn_ambient_temperature 100(2)
_diffrn_measured_fraction_theta_full 0.960
_diffrn_measured_fraction_theta_max 0.960
_diffrn_measurement_device_type 'Area detector MAR345 Image Plate'
_diffrn_measurement_method '60 frames rotaton 3=B0 phi'
_diffrn_radiation_monochromator Si111
_diffrn_radiation_source 'Elettra synchrotron - Trieste, Italy'
_diffrn_radiation_type synchrotron
_diffrn_radiation_wavelength 0.71000
_diffrn_reflns_av_R_equivalents 0.0403
_diffrn_reflns_av_sigmaI/netI 0.0795
_diffrn_reflns_limit_h_max 19
_diffrn_reflns_limit_h_min -19
_diffrn_reflns_limit_k_max 28
_diffrn_reflns_limit_k_min -28
_diffrn_reflns_limit_l_max 30
_diffrn_reflns_limit_l_min -30
_diffrn_reflns_number 17155
_diffrn_reflns_theta_full 25.99
_diffrn_reflns_theta_max 25.99
_diffrn_reflns_theta_min 4.53
_diffrn_standards_decay_% 'not available'
_diffrn_standards_interval_time 'not available'
_diffrn_standards_number 'not used'
_exptl_absorpt_coefficient_mu 0.698
_exptl_crystal_colour red
_exptl_crystal_density_diffrn 1.266
_exptl_crystal_density_method 'not measured'
_exptl_crystal_description Prism
_exptl_crystal_F_000 3576
_exptl_crystal_size_max 0.4
_exptl_crystal_size_mid 0.3
_exptl_crystal_size_min 0.2
_refine_diff_density_max 0.867
_refine_diff_density_min -2.124
_refine_ls_abs_structure_details 'Flack H D (1983), Acta Cryst. A39, 876-881'
_refine_ls_abs_structure_Flack 0.036(14)
_refine_ls_extinction_method none
_refine_ls_goodness_of_fit_ref 1.037
_refine_ls_hydrogen_treatment mixed
_refine_ls_matrix_type full
_refine_ls_number_parameters 1026
_refine_ls_number_reflns 16620
_refine_ls_number_restraints 0
_refine_ls_restrained_S_all 1.037
_refine_ls_R_factor_all 0.0967
_refine_ls_R_factor_gt 0.0876
_refine_ls_shift/su_max 3.937
_refine_ls_shift/su_mean 0.132
_refine_ls_structure_factor_coef Fsqd
_refine_ls_weighting_details 'calc w=1/[\s^2^(Fo^2^)+(0.1910P)^2^+6.1134P] where P=(Fo^2^+2Fc^2^)/3'
_refine_ls_weighting_scheme calc
_refine_ls_wR_factor_gt 0.2467
_refine_ls_wR_factor_ref 0.2563
_reflns_number_gt 14415
_reflns_number_total 16620
_reflns_threshold_expression >2sigma(I)
_cod_data_source_file na0139.cif
_cod_data_source_block SeCNCbl
_cod_original_cell_volume 8872(17)
_cod_original_sg_symbol_H-M p212121
_cod_database_code 2103831

loop_
_symmetry_equiv_pos_as_xyz
'x, y, z'
'-x+1/2, -y, z+1/2'
'x+1/2, -y+1/2, -z'
'-x, y+1/2, -z+1/2'

loop_
_atom_site_label
_atom_site_fract_x
_atom_site_fract_y
_atom_site_fract_z
_atom_site_U_iso_or_equiv
_atom_site_adp_type
_atom_site_calc_flag
_atom_site_refinement_flags
_atom_site_occupancy
_atom_site_type_symbol
Co1 0.26992(4) 0.09176(3) 0.24147(3) 0.02367(17) Uani d . 1 Co
C1 0.1525(3) 0.1791(2) 0.2841(2) 0.0267(10) Uani d . 1 C
C2 0.0558(3) 0.1934(3) 0.2729(2) 0.0319(11) Uani d . 1 C
C3 0.0149(3) 0.1309(3) 0.2767(2) 0.0319(11) Uani d . 1 C
H3 -0.0345 0.1287 0.2514 0.038 Uiso calc R 1 H
C4 0.0856(3) 0.0926(3) 0.2560(2) 0.0305(10) Uani d . 1 C
C5 0.0738(3) 0.0344(3) 0.2332(2) 0.0308(11) Uani d . 1 C
C6 0.1412(4) -0.0026(3) 0.2253(2) 0.0313(11) Uani d . 1 C
C7 0.1369(4) -0.0669(3) 0.2050(2) 0.0315(11) Uani d . 1 C
C8 0.2271(4) -0.0899(2) 0.2221(2) 0.0328(11) Uani d . 1 C
H8 0.2502 -0.1171 0.1941 0.039 Uiso calc R 1 H
C9 0.2785(3) -0.0340(2) 0.2232(2) 0.0283(10) Uani d . 1 C
C10 0.3659(4) -0.0314(2) 0.2129(2) 0.0322(11) Uani d . 1 C
H10 0.3947 -0.0676 0.2069 0.039 Uiso calc R 1 H
C11 0.4147(4) 0.0204(2) 0.2109(2) 0.0309(11) Uani d . 1 C
C12 0.5053(4) 0.0218(3) 0.1904(3) 0.0374(13) Uani d . 1 C
C13 0.5371(4) 0.0806(3) 0.2144(3) 0.0364(13) Uani d . 1 C
H13 0.5747 0.1014 0.1881 0.044 Uiso calc R 1 H
C14 0.4533(3) 0.1143(2) 0.2212(2) 0.0281(10) Uani d . 1 C
C15 0.4483(3) 0.1743(2) 0.2279(2) 0.0289(11) Uani d . 1 C
C16 0.3676(3) 0.2024(2) 0.2408(2) 0.0261(10) Uani d . 1 C
C17 0.3507(3) 0.2695(2) 0.2433(2) 0.0290(10) Uani d . 1 C
C18 0.2615(4) 0.2703(2) 0.2702(2) 0.0296(10) Uani d . 1 C
H18 0.2704 0.2667 0.3098 0.035 Uiso calc R 1 H
C19 0.2216(3) 0.2126(2) 0.2507(2) 0.0285(10) Uani d . 1 C
H19 0.1994 0.2187 0.2135 0.034 Uiso calc R 1 H
C20 0.1764(4) 0.1807(2) 0.3433(2) 0.0293(11) Uani d . 1 C
H20A 0.1628 0.2196 0.3581 0.044 Uiso calc R 1 H
H20B 0.2377 0.1731 0.3472 0.044 Uiso calc R 1 H
H20C 0.1441 0.1505 0.3626 0.044 Uiso calc R 1 H
N21 0.1601(3) 0.11779(18) 0.26199(17) 0.0244(8) Uani d . 1 N
N22 0.2274(3) 0.0134(2) 0.23180(16) 0.0278(9) Uani d . 1 N
N23 0.3859(3) 0.07476(19) 0.22308(18) 0.0268(9) Uani d . 1 N
N24 0.2979(3) 0.1728(2) 0.24804(17) 0.0267(9) Uani d . 1 N
C25 0.0145(4) 0.2377(3) 0.3112(3) 0.0423(14) Uani d . 1 C
H25A -0.0461 0.2419 0.3023 0.064 Uiso calc R 1 H
H25B 0.0429 0.2760 0.3076 0.064 Uiso calc R 1 H
H25C 0.0203 0.2236 0.3481 0.064 Uiso calc R 1 H
C26 0.0458(4) 0.2149(3) 0.2130(3) 0.0389(13) Uani d . 1 C
H26A 0.0757 0.2531 0.2091 0.047 Uiso calc R 1 H
H26B 0.0745 0.1862 0.1892 0.047 Uiso calc R 1 H
C27 -0.0465(4) 0.2225(4) 0.1941(3) 0.0552(19) Uani d . 1 C
O28 -0.0972(5) 0.1852(7) 0.1937(7) 0.226(10) Uani d . 1 O
N29 -0.0654(5) 0.2737(3) 0.1736(4) 0.074(2) Uani d . 1 N
H29A -0.1163 0.2798 0.1597 0.089 Uiso calc R 1 H
H29B -0.0273 0.3022 0.1737 0.089 Uiso calc R 1 H
C30 -0.0131(3) 0.1066(3) 0.3320(3) 0.0388(14) Uani d . 1 C
H30A 0.0012 0.0642 0.3337 0.047 Uiso calc R 1 H
H30B 0.0204 0.1269 0.3602 0.047 Uiso calc R 1 H
C31 -0.1070(4) 0.1139(4) 0.3445(3) 0.0525(18) Uani d . 1 C
H31A -0.1417 0.0971 0.3151 0.063 Uiso calc R 1 H
H31B -0.1210 0.1563 0.3476 0.063 Uiso calc R 1 H
C32 -0.1279(4) 0.0823(3) 0.3974(3) 0.0480(16) Uani d . 1 C
O33 -0.1131(4) 0.1110(3) 0.4420(3) 0.0654(15) Uani d . 1 O
N34 -0.1580(4) 0.0308(3) 0.3986(3) 0.0537(16) Uani d . 1 N
H34A -0.1693 0.0139 0.4295 0.064 Uiso calc R 1 H
H34B -0.1678 0.0118 0.3685 0.064 Uiso calc R 1 H
C35 -0.0173(4) 0.0172(3) 0.2197(3) 0.0396(13) Uani d . 1 C
H35A -0.0540 0.0522 0.2214 0.059 Uiso calc R 1 H
H35B -0.0375 -0.0122 0.2455 0.059 Uiso calc R 1 H
H35C -0.0193 0.0006 0.1835 0.059 Uiso calc R 1 H
C36 0.0641(4) -0.1049(3) 0.2274(2) 0.0349(12) Uani d . 1 C
H36A 0.0797 -0.1466 0.2247 0.052 Uiso calc R 1 H
H36B 0.0119 -0.0977 0.2068 0.052 Uiso calc R 1 H
H36C 0.0543 -0.0948 0.2651 0.052 Uiso calc R 1 H
C37 0.1326(4) -0.0627(3) 0.1426(2) 0.0378(13) Uani d . 1 C
H37A 0.0791 -0.0424 0.1320 0.045 Uiso calc R 1 H
H37B 0.1812 -0.0388 0.1294 0.045 Uiso calc R 1 H
C38 0.1354(4) -0.1228(3) 0.1167(2) 0.0366(13) Uani d . 1 C
O39 0.2036(3) -0.1468(3) 0.1088(2) 0.0594(15) Uani d . 1 O
N40 0.0620(4) -0.1470(2) 0.1025(2) 0.0404(11) Uani d . 1 N
H40A 0.0613 -0.1817 0.0868 0.049 Uiso calc R 1 H
H40B 0.0137 -0.1283 0.1088 0.049 Uiso calc R 1 H
C41 0.2282(4) -0.1204(2) 0.2769(3) 0.0372(12) Uani d . 1 C
H41A 0.2023 -0.0934 0.3035 0.045 Uiso calc R 1 H
H41B 0.1916 -0.1559 0.2749 0.045 Uiso calc R 1 H
C42 0.3145(5) -0.1385(3) 0.2968(3) 0.0489(16) Uani d . 1 C
H42A 0.3438 -0.1609 0.2682 0.059 Uiso calc R 1 H
H42B 0.3486 -0.1026 0.3039 0.059 Uiso calc R 1 H
C43 0.3128(6) -0.1748(4) 0.3462(4) 0.071(3) Uani d . 1 C
O44 0.2504(5) -0.2073(4) 0.3564(3) 0.107(3) Uani d . 1 O
N45 0.3831(5) -0.1750(4) 0.3756(4) 0.084(3) Uani d . 1 N
H45A 0.3871 -0.1986 0.4034 0.101 Uiso calc R 1 H
H45B 0.4258 -0.1516 0.3672 0.101 Uiso calc R 1 H
C46 0.5563(4) -0.0334(3) 0.2036(3) 0.0461(16) Uani d . 1 C
H46A 0.6084 -0.0342 0.1818 0.069 Uiso calc R 1 H
H46B 0.5218 -0.0683 0.1957 0.069 Uiso calc R 1 H
H46C 0.5716 -0.0331 0.2417 0.069 Uiso calc R 1 H
C47 0.4993(5) 0.0294(3) 0.1284(3) 0.0493(17) Uani d . 1 C
H47A 0.4690 0.0661 0.1201 0.074 Uiso calc R 1 H
H47B 0.4681 -0.0040 0.1130 0.074 Uiso calc R 1 H
H47C 0.5569 0.0309 0.1131 0.074 Uiso calc R 1 H
C48 0.5803(4) 0.0784(3) 0.2692(3) 0.0379(13) Uani d . 1 C
H48A 0.5460 0.0523 0.2926 0.045 Uiso calc R 1 H
H48B 0.5781 0.1184 0.2849 0.045 Uiso calc R 1 H
C49 0.6744(4) 0.0569(3) 0.2713(3) 0.0435(15) Uani d . 1 C
H49A 0.6986 0.0667 0.3068 0.052 Uiso calc R 1 H
H49B 0.6753 0.0135 0.2675 0.052 Uiso calc R 1 H
C50 0.7297(4) 0.0835(3) 0.2287(3) 0.0522(17) Uani d . 1 C
O51 0.7588(3) 0.0537(3) 0.1916(3) 0.0635(15) Uani d . 1 O
N52 0.7433(4) 0.1419(3) 0.2337(3) 0.0566(16) Uani d . 1 N
H52A 0.7743 0.1607 0.2098 0.068 Uiso calc R 1 H
H52B 0.7212 0.1612 0.2610 0.068 Uiso calc R 1 H
C53 0.5278(4) 0.2113(3) 0.2215(3) 0.0354(12) Uani d . 1 C
H53A 0.5453 0.2266 0.2566 0.053 Uiso calc R 1 H
H53B 0.5158 0.2443 0.1973 0.053 Uiso calc R 1 H
H53C 0.5738 0.1871 0.2066 0.053 Uiso calc R 1 H
C54 0.3467(5) 0.2909(3) 0.1837(2) 0.0407(14) Uani d . 1 C
H54A 0.3299 0.3325 0.1828 0.061 Uiso calc R 1 H
H54B 0.3048 0.2674 0.1640 0.061 Uiso calc R 1 H
H54C 0.4030 0.2864 0.1671 0.061 Uiso calc R 1 H
C55 0.4160(3) 0.3076(2) 0.2736(2) 0.0285(10) Uani d . 1 C
H55A 0.4688 0.3098 0.2518 0.034 Uiso calc R 1 H
H55B 0.3929 0.3481 0.2764 0.034 Uiso calc R 1 H
C56 0.4403(4) 0.2866(2) 0.3300(2) 0.0312(11) Uani d . 1 C
H56A 0.3928 0.2951 0.3550 0.037 Uiso calc R 1 H
H56B 0.4494 0.2434 0.3295 0.037 Uiso calc R 1 H
C57 0.5208(4) 0.3168(3) 0.3497(2) 0.0333(12) Uani d . 1 C
O58 0.5888(3) 0.3111(2) 0.3254(2) 0.0468(11) Uani d . 1 O
N59 0.5136(3) 0.3491(2) 0.3944(2) 0.0312(10) Uani d . 1 N
H59 0.4626 0.3532 0.4087 0.037 Uiso calc R 1 H
C60 0.2055(4) 0.3254(2) 0.2604(3) 0.0364(12) Uani d . 1 C
H60A 0.2107 0.3371 0.2223 0.044 Uiso calc R 1 H
H60B 0.1450 0.3149 0.2670 0.044 Uiso calc R 1 H
C61 0.2281(4) 0.3772(2) 0.2948(2) 0.0343(11) Uani d . 1 C
O62 0.2561(3) 0.3707(2) 0.34094(17) 0.0403(10) Uani d . 1 O
N63 0.2104(3) 0.4300(2) 0.2731(3) 0.0438(13) Uani d . 1 N
H63A 0.2185 0.4623 0.2919 0.053 Uiso calc R 1 H
H63B 0.1907 0.4322 0.2401 0.053 Uiso calc R 1 H
NB1 0.3827(3) 0.0650(2) 0.39084(18) 0.0276(9) Uani d . 1 N
CB2 0.3716(3) 0.0889(2) 0.3412(2) 0.0243(9) Uani d . 1 C
H2B 0.4109 0.1153 0.3250 0.029 Uiso calc R 1 H
NB3 0.2991(3) 0.07104(18) 0.31804(17) 0.0235(8) Uani d . 1 N
CB4 0.1801(3) 0.0081(2) 0.3576(2) 0.0283(10) Uani d . 1 C
H4B 0.1432 0.0108 0.3274 0.034 Uiso calc R 1 H
CB5 0.1553(4) -0.0243(3) 0.4026(2) 0.0343(12) Uani d . 1 C
CB6 0.2107(4) -0.0289(3) 0.4477(2) 0.0388(13) Uani d . 1 C
CB7 0.2879(4) -0.0006(2) 0.4479(2) 0.0323(12) Uani d . 1 C
H7B 0.3249 -0.0031 0.4780 0.039 Uiso calc R 1 H
CB8 0.3109(3) 0.0323(2) 0.4026(2) 0.0258(10) Uani d . 1 C
CB9 0.2576(3) 0.0357(2) 0.3571(2) 0.0242(10) Uani d . 1 C
CB10 0.0695(4) -0.0558(4) 0.4040(3) 0.0506(18) Uani d . 1 C
H10A 0.0258 -0.0291 0.4180 0.076 Uiso calc R 1 H
H10B 0.0736 -0.0906 0.4271 0.076 Uiso calc R 1 H
H10C 0.0539 -0.0681 0.3676 0.076 Uiso calc R 1 H
CB11 0.1834(6) -0.0641(5) 0.4965(3) 0.069(3) Uani d . 1 C
H11A 0.2088 -0.1035 0.4949 0.103 Uiso calc R 1 H
H11B 0.1210 -0.0675 0.4970 0.103 Uiso calc R 1 H
H11C 0.2027 -0.0440 0.5291 0.103 Uiso calc R 1 H
CR1 0.4447(3) 0.0863(2) 0.4292(2) 0.0274(10) Uani d . 1 C
H1R 0.4521 0.0567 0.4586 0.033 Uiso calc R 1 H
CR2 0.4213(3) 0.1463(2) 0.4533(2) 0.0274(10) Uani d . 1 C
H2R 0.3846 0.1420 0.4858 0.033 Uiso calc R 1 H
CR3 0.5105(3) 0.1683(2) 0.4674(2) 0.0289(11) Uani d . 1 C
H3R 0.5275 0.1523 0.5032 0.035 Uiso calc R 1 H
CR4 0.5687(4) 0.1435(3) 0.4247(3) 0.0432(14) Uani d . 1 C
H4R 0.5810 0.1741 0.3969 0.052 Uiso calc R 1 H
CR5 0.6532(4) 0.1185(4) 0.4476(3) 0.0504(17) Uani d . 1 C
H5R1 0.6877 0.1023 0.4179 0.060 Uiso calc R 1 H
H5R2 0.6861 0.1509 0.4642 0.060 Uiso calc R 1 H
OR6 0.5242(2) 0.0940(2) 0.40112(17) 0.0357(9) Uani d . 1 O
OR7 0.3813(2) 0.18059(17) 0.41336(16) 0.0305(8) Uani d . 1 O
H7R 0.3563 0.2093 0.4277 0.046 Uiso calc R 1 H
OR8 0.6398(4) 0.0736(3) 0.4864(2) 0.0610(14) Uani d . 1 O
H8R 0.6045 0.0854 0.5094 0.092 Uiso calc R 1 H
P1 0.53390(10) 0.26468(6) 0.52373(6) 0.0330(3) Uani d . 1 P
OP2 0.5148(3) 0.23142(17) 0.46870(17) 0.0333(9) Uani d . 1 O
OP3 0.5489(3) 0.32915(16) 0.50310(16) 0.0317(8) Uani d . 1 O
OP4 0.4580(4) 0.2673(2) 0.5595(2) 0.0570(14) Uani d . 1 O
OP5 0.6103(3) 0.23889(19) 0.5493(2) 0.0450(11) Uani d . 1 O
CPR1 0.5851(4) 0.3779(2) 0.4206(2) 0.0321(11) Uani d . 1 C
H1P1 0.5665 0.4171 0.4336 0.039 Uiso calc R 1 H
H1P2 0.6312 0.3841 0.3941 0.039 Uiso calc R 1 H
CPR2 0.6206(3) 0.3427(3) 0.4679(2) 0.0321(11) Uani d . 1 C
H2PR 0.6476 0.3055 0.4548 0.038 Uiso calc R 1 H
CPR3 0.6844(4) 0.3782(3) 0.5000(3) 0.0424(14) Uani d . 1 C
H3P1 0.7324 0.3893 0.4770 0.064 Uiso calc R 1 H
H3P2 0.7054 0.3544 0.5300 0.064 Uiso calc R 1 H
H3P3 0.6567 0.4138 0.5139 0.064 Uiso calc R 1 H
Se1A 0.23612(7) 0.10271(5) 0.14885(4) 0.0703(3) Uani d . 1 Se
N1A 0.3729(14) 0.1730(8) 0.0980(6) 0.161(7) Uani d . 1 N
C1A 0.3181(9) 0.1438(7) 0.1199(5) 0.102(4) Uani d . 1 C
O1AC 0.4797(6) 0.4138(5) 0.1548(5) 0.121(3) Uani d . 1 O
C1AC 0.4346(8) 0.4330(5) 0.1191(5) 0.083(3) Uani d . 1 C
C2AC 0.3478(10) 0.4505(6) 0.1304(9) 0.121(6) Uani d . 1 C
H2A1 0.3267 0.4288 0.1616 0.182 Uiso calc R 1 H
H2A2 0.3117 0.4417 0.0993 0.182 Uiso calc R 1 H
H2A3 0.3460 0.4929 0.1378 0.182 Uiso calc R 1 H
C3AC 0.4689(10) 0.4361(7) 0.0641(7) 0.111(4) Uani d . 1 C
H3A1 0.5314 0.4381 0.0655 0.167 Uiso calc R 1 H
H3A2 0.4467 0.4712 0.0462 0.167 Uiso calc R 1 H
H3A3 0.4515 0.4009 0.0442 0.167 Uiso calc R 1 H
OW1 0.1986(5) 0.2891(4) 0.6708(3) 0.0816(19) Uani d G 1 O
H1W1 0.2288 0.2964 0.6391 0.122 Uiso d G 1 H
H1W2 0.1624 0.2568 0.6655 0.122 Uiso d G 1 H
OW2 0.2887(5) 0.2583(3) 0.5779(3) 0.0707(17) Uani d G 1 O
H2W1 0.2812 0.2178 0.5724 0.106 Uiso d G 1 H
H2W2 0.3466 0.2675 0.5741 0.106 Uiso d G 1 H
OW3 0.2836(4) 0.2643(2) 0.4648(2) 0.0501(12) Uani d G 1 O
H3W1 0.2271 0.2517 0.4691 0.075 Uiso d G 1 H
H3W2 0.2976 0.2901 0.4927 0.075 Uiso d G 1 H
OW4 0.3489(3) 0.3778(3) 0.4419(2) 0.0536(12) Uani d G 1 O
H4W1 0.2976 0.3592 0.4510 0.080 Uiso d G 1 H
H4W2 0.3531 0.3804 0.4046 0.080 Uiso d G 1 H
OW5 0.6216(3) 0.1284(2) 0.5876(2) 0.0478(11) Uani d G 1 O
H5W1 0.6469 0.1264 0.6215 0.072 Uiso d G 1 H
H5W2 0.6067 0.0904 0.5765 0.072 Uiso d G 1 H
OW6 -0.2345(10) -0.0113(5) 0.4932(7) 0.158(6) Uani d G 1 O
H6W3 -0.1906 0.0066 0.5127 0.237 Uiso d G 1 H
H6W4 -0.2779 0.0163 0.4872 0.237 Uiso d G 1 H
OW6A -0.1293(5) -0.0595(3) 0.3269(3) 0.0788(19) Uani d G 1 O
H6W1 -0.0815 -0.0832 0.3330 0.118 Uiso d G 1 H
H6W2 -0.1771 -0.0769 0.3428 0.118 Uiso d G 1 H
OW8 -0.1007(9) -0.1680(5) 0.3758(5) 0.131(4) Uani d G 1 O
H8W1 -0.1445 -0.1771 0.3999 0.197 Uiso d G 1 H
H8W2 -0.0557 -0.1502 0.3944 0.197 Uiso d G 1 H
OW9 0.0474(9) 0.0106(6) 0.0463(5) 0.072(3) Uiso d P 0.50 O
OW10 -0.2092(17) -0.0842(11) 0.5852(10) 0.135(7) Uiso d P 0.50 O
OW13 0.5876(11) -0.0376(7) 0.5785(7) 0.088(4) Uiso d P 0.50 O
OW12 0.475(2) -0.1100(14) 0.5678(13) 0.161(10) Uiso d P 0.50 O
OW11 0.1133(18) 0.1011(12) 0.0796(10) 0.069(6) Uiso d P 0.25 O
OW61 0.160(2) 0.2457(17) 0.0823(15) 0.102(10) Uiso d P 0.25 O
OW91 0.0063(12) 0.0513(9) 0.0602(7) 0.043(4) Uiso d P 0.25 O
OW14 0.2051(17) 0.5052(12) 0.9071(10) 0.067(6) Uiso d P 0.25 O

loop_
_atom_site_aniso_label
_atom_site_aniso_U_11
_atom_site_aniso_U_22
_atom_site_aniso_U_33
_atom_site_aniso_U_12
_atom_site_aniso_U_13
_atom_site_aniso_U_23
Co1 0.0183(3) 0.0204(3) 0.0323(3) -0.0015(3) -0.0011(2) -0.0031(2)
C1 0.021(2) 0.024(3) 0.035(2) -0.003(2) -0.0071(19) -0.001(2)
C2 0.025(3) 0.031(3) 0.040(3) 0.009(2) -0.009(2) -0.002(2)
C3 0.020(2) 0.038(3) 0.038(3) 0.003(2) -0.0043(19) -0.004(2)
C4 0.021(2) 0.033(3) 0.037(2) -0.001(2) -0.0036(19) -0.003(2)
C5 0.019(2) 0.031(3) 0.042(3) -0.005(2) -0.005(2) -0.005(2)
C6 0.024(2) 0.030(3) 0.040(3) -0.008(2) -0.002(2) -0.004(2)
C7 0.027(3) 0.031(3) 0.037(3) -0.006(2) 0.000(2) -0.006(2)
C8 0.025(2) 0.026(3) 0.047(3) -0.005(3) 0.002(2) -0.008(2)
C9 0.026(3) 0.018(2) 0.040(2) -0.003(2) 0.004(2) -0.0074(19)
C10 0.026(3) 0.017(2) 0.054(3) -0.003(2) 0.006(2) -0.009(2)
C11 0.030(3) 0.018(2) 0.045(3) -0.002(2) 0.001(2) -0.006(2)
C12 0.029(3) 0.022(3) 0.061(4) -0.001(2) 0.010(2) -0.010(2)
C13 0.021(2) 0.030(3) 0.058(3) -0.001(2) 0.010(2) -0.008(2)
C14 0.023(2) 0.022(2) 0.039(2) -0.002(2) 0.0077(19) -0.010(2)
C15 0.021(2) 0.024(2) 0.042(3) -0.001(2) 0.0010(19) -0.004(2)
C16 0.024(2) 0.022(2) 0.033(2) 0.001(2) 0.0015(19) -0.0038(19)
C17 0.029(2) 0.022(2) 0.037(2) -0.003(2) -0.006(2) 0.001(2)
C18 0.028(2) 0.018(2) 0.042(3) 0.003(2) -0.005(2) 0.0038(19)
C19 0.019(2) 0.028(2) 0.038(3) 0.006(2) -0.0018(19) 0.001(2)
C20 0.031(3) 0.028(3) 0.029(2) 0.001(2) -0.0046(19) -0.005(2)
N21 0.0201(19) 0.021(2) 0.0324(19) -0.0031(16) -0.0057(16) 0.0029(17)
N22 0.0187(19) 0.032(2) 0.033(2) -0.0093(19) -0.0012(17) 0.0021(17)
N23 0.024(2) 0.020(2) 0.037(2) -0.0016(17) 0.0032(17) -0.0027(16)
N24 0.0172(18) 0.032(2) 0.031(2) 0.0039(17) -0.0010(15) 0.0034(17)
C25 0.030(3) 0.043(3) 0.054(4) 0.012(3) 0.001(2) -0.007(3)
C26 0.025(3) 0.043(3) 0.049(3) 0.003(3) -0.014(2) 0.011(3)
C27 0.025(3) 0.081(6) 0.060(4) 0.004(3) -0.012(3) 0.019(4)
O28 0.061(5) 0.285(16) 0.332(18) -0.092(8) -0.114(8) 0.252(16)
N29 0.065(4) 0.059(4) 0.099(6) 0.033(4) -0.042(4) -0.021(4)
C30 0.020(2) 0.050(4) 0.046(3) -0.004(2) 0.000(2) 0.003(3)
C31 0.028(3) 0.076(5) 0.054(4) -0.002(3) 0.000(3) 0.002(4)
C32 0.039(3) 0.051(4) 0.054(4) -0.016(3) 0.010(3) -0.010(3)
O33 0.065(3) 0.058(3) 0.074(4) -0.017(3) -0.004(3) -0.002(3)
N34 0.052(3) 0.041(3) 0.068(4) -0.020(3) 0.028(3) -0.023(3)
C35 0.025(3) 0.040(3) 0.055(3) -0.008(2) -0.008(2) -0.007(3)
C36 0.026(2) 0.037(3) 0.042(3) -0.007(2) -0.003(2) -0.003(2)
C37 0.036(3) 0.039(3) 0.039(3) -0.014(3) 0.002(2) -0.008(2)
C38 0.035(3) 0.037(3) 0.038(3) -0.013(3) 0.000(2) -0.007(2)
O39 0.033(2) 0.076(4) 0.069(3) -0.003(2) 0.007(2) -0.037(3)
N40 0.037(3) 0.035(3) 0.050(3) -0.004(2) -0.005(2) -0.008(2)
C41 0.036(3) 0.022(3) 0.053(3) -0.004(3) 0.001(3) -0.001(2)
C42 0.037(3) 0.035(3) 0.075(5) -0.010(3) -0.009(3) 0.009(3)
C43 0.066(5) 0.069(6) 0.079(6) -0.024(5) -0.034(5) 0.013(5)
O44 0.097(6) 0.118(6) 0.105(5) -0.068(5) -0.059(5) 0.075(5)
N45 0.063(5) 0.082(6) 0.108(6) -0.023(4) -0.045(5) 0.029(5)
C46 0.027(3) 0.031(3) 0.080(5) 0.003(3) 0.001(3) -0.016(3)
C47 0.046(4) 0.041(3) 0.061(4) -0.014(3) 0.021(3) -0.020(3)
C48 0.025(3) 0.029(3) 0.060(4) 0.002(2) -0.001(2) -0.010(2)
C49 0.029(3) 0.029(3) 0.073(5) -0.001(2) -0.004(3) -0.007(3)
C50 0.022(3) 0.047(4) 0.087(5) 0.001(3) 0.004(3) -0.009(3)
O51 0.044(3) 0.051(3) 0.096(4) 0.005(3) 0.006(3) -0.012(3)
N52 0.036(3) 0.044(3) 0.090(5) -0.005(3) 0.004(3) 0.005(3)
C53 0.024(3) 0.028(3) 0.054(3) -0.001(2) 0.009(2) -0.002(2)
C54 0.050(4) 0.035(3) 0.037(3) -0.005(3) -0.003(3) 0.006(2)
C55 0.025(2) 0.019(2) 0.041(3) -0.002(2) -0.0028(19) 0.000(2)
C56 0.032(3) 0.024(2) 0.037(3) -0.008(2) -0.005(2) -0.002(2)
C57 0.025(3) 0.031(3) 0.044(3) -0.005(2) -0.001(2) 0.001(2)
O58 0.028(2) 0.054(3) 0.058(3) -0.009(2) 0.0029(19) -0.011(2)
N59 0.021(2) 0.027(2) 0.046(3) -0.0064(18) -0.0019(18) -0.0021(19)
C60 0.033(3) 0.026(3) 0.051(3) 0.006(2) -0.009(2) 0.006(2)
C61 0.026(2) 0.024(3) 0.053(3) 0.004(2) 0.008(2) 0.000(2)
O62 0.030(2) 0.044(2) 0.047(2) 0.0023(18) -0.0055(17) -0.0099(18)
N63 0.033(3) 0.019(2) 0.079(4) 0.002(2) -0.009(2) 0.004(2)
NB1 0.019(2) 0.025(2) 0.038(2) -0.0016(18) -0.0074(17) -0.0010(18)
CB2 0.022(2) 0.017(2) 0.034(2) -0.0041(19) -0.0018(18) -0.0003(18)
NB3 0.0198(19) 0.0163(19) 0.034(2) 0.0019(16) 0.0005(16) 0.0028(16)
CB4 0.024(2) 0.025(3) 0.036(2) -0.003(2) -0.004(2) -0.001(2)
CB5 0.026(3) 0.036(3) 0.040(3) -0.014(2) -0.003(2) 0.005(2)
CB6 0.034(3) 0.041(3) 0.042(3) -0.010(3) -0.010(2) 0.009(3)
CB7 0.032(3) 0.028(3) 0.036(3) -0.007(2) -0.007(2) 0.008(2)
CB8 0.024(2) 0.016(2) 0.037(2) -0.005(2) -0.0026(19) 0.0027(19)
CB9 0.020(2) 0.020(2) 0.032(2) 0.0008(19) -0.0012(18) 0.0000(18)
CB10 0.031(3) 0.069(5) 0.051(3) -0.028(3) -0.006(3) 0.014(3)
CB11 0.056(5) 0.095(7) 0.055(4) -0.040(5) -0.016(4) 0.033(4)
CR1 0.021(2) 0.023(2) 0.038(2) -0.004(2) -0.0035(19) -0.001(2)
CR2 0.022(2) 0.022(2) 0.038(2) 0.002(2) -0.0055(19) 0.003(2)
CR3 0.026(3) 0.019(2) 0.042(3) 0.000(2) -0.005(2) -0.001(2)
CR4 0.028(3) 0.037(3) 0.064(4) -0.010(3) 0.005(3) -0.015(3)
CR5 0.032(3) 0.057(4) 0.062(4) -0.004(3) -0.010(3) -0.016(3)
OR6 0.0172(17) 0.040(2) 0.049(2) -0.0021(17) -0.0043(15) -0.0130(19)
OR7 0.0247(18) 0.0235(18) 0.0431(19) 0.0008(15) -0.0104(15) 0.0007(15)
OR8 0.057(3) 0.058(3) 0.069(3) 0.009(3) -0.011(3) 0.001(3)
P1 0.0337(7) 0.0219(7) 0.0436(7) -0.0007(6) -0.0012(6) -0.0016(6)
OP2 0.034(2) 0.0209(18) 0.045(2) -0.0066(16) -0.0155(16) 0.0001(15)
OP3 0.0293(19) 0.0202(17) 0.046(2) 0.0008(16) 0.0012(16) -0.0026(15)
OP4 0.061(3) 0.037(2) 0.074(3) 0.007(2) 0.034(3) 0.009(2)
OP5 0.051(3) 0.026(2) 0.058(3) -0.002(2) -0.025(2) -0.0016(19)
CPR1 0.027(3) 0.024(3) 0.045(3) -0.008(2) -0.006(2) -0.002(2)
CPR2 0.019(2) 0.030(3) 0.047(3) -0.003(2) -0.003(2) -0.004(2)
CPR3 0.032(3) 0.043(4) 0.052(3) -0.011(3) -0.009(3) -0.001(3)
Se1A 0.0724(6) 0.0741(6) 0.0643(5) -0.0007(5) -0.0054(4) -0.0058(4)
N1A 0.236(19) 0.151(13) 0.097(8) -0.076(14) 0.026(10) -0.026(9)
C1A 0.097(9) 0.115(10) 0.092(8) -0.049(8) 0.008(6) 0.025(7)
O1AC 0.074(5) 0.151(9) 0.138(8) 0.026(6) -0.029(5) -0.009(7)
C1AC 0.090(7) 0.065(6) 0.093(7) -0.007(6) 0.010(6) 0.021(5)
C2AC 0.105(10) 0.071(7) 0.188(17) 0.035(8) -0.025(10) -0.017(9)
C3AC 0.105(10) 0.104(9) 0.125(11) -0.017(8) -0.023(8) 0.026(8)
OW1 0.063(4) 0.084(5) 0.098(5) -0.005(4) 0.000(3) -0.013(4)
OW2 0.084(5) 0.048(3) 0.080(4) 0.008(3) -0.011(3) 0.007(3)
OW3 0.065(3) 0.037(2) 0.048(2) 0.011(2) -0.003(2) -0.0042(19)
OW4 0.037(2) 0.064(3) 0.060(3) 0.004(2) -0.002(2) -0.003(3)
OW5 0.033(2) 0.049(3) 0.062(3) 0.002(2) -0.001(2) 0.010(2)
OW6 0.164(12) 0.108(7) 0.202(13) 0.050(8) 0.102(11) 0.067(8)
OW6A 0.079(4) 0.075(4) 0.083(4) 0.007(4) -0.010(4) -0.028(3)
OW8 0.147(10) 0.092(7) 0.155(10) 0.024(7) -0.051(8) -0.035(7)

loop_
_atom_type_symbol
_atom_type_description
_atom_type_scat_dispersion_real
_atom_type_scat_dispersion_imag
_atom_type_scat_source
C C 0.0033 0.0016 'International Tables Vol C Tables 4.2.6.8 and 6.1.1.4'
H H 0.0000 0.0000 'International Tables Vol C Tables 4.2.6.8 and 6.1.1.4'
N N 0.0061 0.0033 'International Tables Vol C Tables 4.2.6.8 and 6.1.1.4'
O O 0.0106 0.0060 'International Tables Vol C Tables 4.2.6.8 and 6.1.1.4'
P P 0.1023 0.0942 'International Tables Vol C Tables 4.2.6.8 and 6.1.1.4'
Se Se -0.0929 2.2259 'International Tables Vol C Tables 4.2.6.8 and 6.1.1.4'
Co Co 0.3494 0.9721 'International Tables Vol C Tables 4.2.6.8 and 6.1.1.4'

loop_
_geom_angle_atom_site_label_1
_geom_angle_atom_site_label_2
_geom_angle_atom_site_label_3
_geom_angle_site_symmetry_1
_geom_angle_site_symmetry_3
_geom_angle
N21 Co1 N24 . . 83.29(18)
N21 Co1 N23 . . 173.00(19)
N24 Co1 N23 . . 89.84(19)
N21 Co1 N22 . . 90.46(19)
N24 Co1 N22 . . 172.53(19)
N23 Co1 N22 . . 96.5(2)
N21 Co1 NB3 . . 91.29(18)
N24 Co1 NB3 . . 95.25(18)
N23 Co1 NB3 . . 87.98(19)
N22 Co1 NB3 . . 88.96(18)
N21 Co1 Se1A . . 91.61(14)
N24 Co1 Se1A . . 91.94(13)
N23 Co1 Se1A . . 89.97(15)
N22 Co1 Se1A . . 84.11(13)
NB3 Co1 Se1A . . 172.51(12)
N21 C1 C20 . . 111.0(4)
N21 C1 C19 . . 101.6(4)
C20 C1 C19 . . 109.5(4)
N21 C1 C2 . . 101.7(4)
C20 C1 C2 . . 113.8(4)
C19 C1 C2 . . 118.1(4)
C25 C2 C3 . . 112.8(5)
C25 C2 C1 . . 115.6(5)
C3 C2 C1 . . 101.3(4)
C25 C2 C26 . . 110.2(5)
C3 C2 C26 . . 107.3(5)
C1 C2 C26 . . 109.1(5)
C4 C3 C30 . . 108.1(5)
C4 C3 C2 . . 101.7(4)
C30 C3 C2 . . 119.5(5)
C4 C3 H3 . . 109.0
C30 C3 H3 . . 109.0
C2 C3 H3 . . 109.0
N21 C4 C5 . . 123.9(5)
N21 C4 C3 . . 111.5(5)
C5 C4 C3 . . 124.6(5)
C6 C5 C4 . . 121.3(5)
C6 C5 C35 . . 122.5(5)
C4 C5 C35 . . 116.2(5)
C5 C6 N22 . . 124.5(5)
C5 C6 C7 . . 126.5(5)
N22 C6 C7 . . 108.9(5)
C36 C7 C6 . . 116.4(5)
C36 C7 C37 . . 111.5(4)
C6 C7 C37 . . 105.6(5)
C36 C7 C8 . . 112.5(5)
C6 C7 C8 . . 100.7(4)
C37 C7 C8 . . 109.3(5)
C9 C8 C41 . . 111.0(5)
C9 C8 C7 . . 101.9(4)
C41 C8 C7 . . 113.8(5)
C9 C8 H8 . . 110.0
C41 C8 H8 . . 109.9
C7 C8 H8 . . 110.0
N22 C9 C10 . . 125.1(5)
N22 C9 C8 . . 110.9(5)
C10 C9 C8 . . 123.9(5)
C9 C10 C11 . . 125.2(5)
C9 C10 H10 . . 117.4
C11 C10 H10 . . 117.4
N23 C11 C10 . . 125.2(5)
N23 C11 C12 . . 111.8(5)
C10 C11 C12 . . 122.9(5)
C11 C12 C46 . . 113.8(5)
C11 C12 C13 . . 101.0(5)
C46 C12 C13 . . 117.3(6)
C11 C12 C47 . . 106.3(5)
C46 C12 C47 . . 109.7(5)
C13 C12 C47 . . 107.9(5)
C14 C13 C48 . . 107.3(5)
C14 C13 C12 . . 101.4(5)
C48 C13 C12 . . 117.4(5)
C14 C13 H13 . . 110.1
C48 C13 H13 . . 110.1
C12 C13 H13 . . 110.1
C15 C14 N23 . . 126.4(5)
C15 C14 C13 . . 123.9(5)
N23 C14 C13 . . 109.6(4)
C14 C15 C16 . . 120.9(5)
C14 C15 C53 . . 119.5(5)
C16 C15 C53 . . 119.7(5)
N24 C16 C15 . . 122.4(5)
N24 C16 C17 . . 111.1(4)
C15 C16 C17 . . 126.3(5)
C55 C17 C16 . . 117.4(4)
C55 C17 C18 . . 112.3(4)
C16 C17 C18 . . 100.6(4)
C55 C17 C54 . . 108.5(5)
C16 C17 C54 . . 105.9(4)
C18 C17 C54 . . 111.9(5)
C19 C18 C60 . . 114.2(5)
C19 C18 C17 . . 102.7(4)
C60 C18 C17 . . 116.8(5)
C19 C18 H18 . . 107.5
C60 C18 H18 . . 107.6
C17 C18 H18 . . 107.5
N24 C19 C18 . . 101.8(4)
N24 C19 C1 . . 106.4(4)
C18 C19 C1 . . 121.9(4)
N24 C19 H19 . . 108.6
C18 C19 H19 . . 108.6
C1 C19 H19 . . 108.7
C1 C20 H20A . . 109.5
C1 C20 H20B . . 109.4
H20A C20 H20B . . 109.5
C1 C20 H20C . . 109.5
H20A C20 H20C . . 109.5
H20B C20 H20C . . 109.5
C4 N21 C1 . . 112.1(4)
C4 N21 Co1 . . 130.1(4)
C1 N21 Co1 . . 117.5(3)
C9 N22 C6 . . 110.0(4)
C9 N22 Co1 . . 123.4(4)
C6 N22 Co1 . . 126.1(4)
C11 N23 C14 . . 109.3(4)
C11 N23 Co1 . . 123.8(4)
C14 N23 Co1 . . 126.9(4)
C16 N24 C19 . . 111.4(4)
C16 N24 Co1 . . 133.3(4)
C19 N24 Co1 . . 113.9(3)
C2 C25 H25A . . 109.6
C2 C25 H25B . . 109.4
H25A C25 H25B . . 109.5
C2 C25 H25C . . 109.4
H25A C25 H25C . . 109.5
H25B C25 H25C . . 109.5
C27 C26 C2 . . 114.9(5)
C27 C26 H26A . . 108.5
C2 C26 H26A . . 108.5
C27 C26 H26B . . 108.6
C2 C26 H26B . . 108.6
H26A C26 H26B . . 107.5
O28 C27 N29 . . 119.4(7)
O28 C27 C26 . . 124.6(8)
N29 C27 C26 . . 115.8(7)
C27 N29 H29A . . 120.2
C27 N29 H29B . . 119.8
H29A N29 H29B . . 120.0
C31 C30 C3 . . 114.8(5)
C31 C30 H30A . . 108.6
C3 C30 H30A . . 108.5
C31 C30 H30B . . 108.5
C3 C30 H30B . . 108.6
H30A C30 H30B . . 107.5
C30 C31 C32 . . 109.4(6)
C30 C31 H31A . . 109.7
C32 C31 H31A . . 109.8
C30 C31 H31B . . 109.8
C32 C31 H31B . . 109.8
H31A C31 H31B . . 108.2
N34 C32 O33 . . 120.5(7)
N34 C32 C31 . . 122.2(7)
O33 C32 C31 . . 117.3(7)
C32 N34 H34A . . 119.9
C32 N34 H34B . . 120.1
H34A N34 H34B . . 120.0
C5 C35 H35A . . 109.4
C5 C35 H35B . . 109.5
H35A C35 H35B . . 109.5
C5 C35 H35C . . 109.5
H35A C35 H35C . . 109.5
H35B C35 H35C . . 109.5
C7 C36 H36A . . 109.5
C7 C36 H36B . . 109.5
H36A C36 H36B . . 109.5
C7 C36 H36C . . 109.5
H36A C36 H36C . . 109.5
H36B C36 H36C . . 109.5
C38 C37 C7 . . 111.7(5)
C38 C37 H37A . . 109.3
C7 C37 H37A . . 109.2
C38 C37 H37B . . 109.4
C7 C37 H37B . . 109.3
H37A C37 H37B . . 107.9
O39 C38 N40 . . 122.4(6)
O39 C38 C37 . . 120.0(5)
N40 C38 C37 . . 117.6(6)
C38 N40 H40A . . 120.1
C38 N40 H40B . . 119.9
H40A N40 H40B . . 120.0
C42 C41 C8 . . 115.5(6)
C42 C41 H41A . . 108.4
C8 C41 H41A . . 108.4
C42 C41 H41B . . 108.4
C8 C41 H41B . . 108.5
H41A C41 H41B . . 107.5
C43 C42 C41 . . 114.4(7)
C43 C42 H42A . . 108.7
C41 C42 H42A . . 108.6
C43 C42 H42B . . 108.7
C41 C42 H42B . . 108.7
H42A C42 H42B . . 107.6
O44 C43 N45 . . 122.5(9)
O44 C43 C42 . . 120.6(7)
N45 C43 C42 . . 116.6(8)
C43 N45 H45A . . 120.0
C43 N45 H45B . . 120.0
H45A N45 H45B . . 120.0
C12 C46 H46A . . 109.4
C12 C46 H46B . . 109.5
H46A C46 H46B . . 109.5
C12 C46 H46C . . 109.4
H46A C46 H46C . . 109.5
H46B C46 H46C . . 109.5
C12 C47 H47A . . 109.5
C12 C47 H47B . . 109.5
H47A C47 H47B . . 109.5
C12 C47 H47C . . 109.5
H47A C47 H47C . . 109.5
H47B C47 H47C . . 109.5
C13 C48 C49 . . 117.5(5)
C13 C48 H48A . . 107.9
C49 C48 H48A . . 107.9
C13 C48 H48B . . 107.9
C49 C48 H48B . . 107.9
H48A C48 H48B . . 107.2
C50 C49 C48 . . 113.5(6)
C50 C49 H49A . . 108.9
C48 C49 H49A . . 108.9
C50 C49 H49B . . 108.8
C48 C49 H49B . . 108.9
H49A C49 H49B . . 107.7
O51 C50 N52 . . 123.4(8)
O51 C50 C49 . . 121.7(7)
N52 C50 C49 . . 114.9(7)
C50 N52 H52A . . 119.9
C50 N52 H52B . . 120.1
H52A N52 H52B . . 120.0
C15 C53 H53A . . 109.5
C15 C53 H53B . . 109.5
H53A C53 H53B . . 109.5
C15 C53 H53C . . 109.5
H53A C53 H53C . . 109.5
H53B C53 H53C . . 109.5
C17 C54 H54A . . 109.4
C17 C54 H54B . . 109.5
H54A C54 H54B . . 109.5
C17 C54 H54C . . 109.5
H54A C54 H54C . . 109.5
H54B C54 H54C . . 109.5
C56 C55 C17 . . 116.1(4)
C56 C55 H55A . . 108.2
C17 C55 H55A . . 108.3
C56 C55 H55B . . 108.3
C17 C55 H55B . . 108.3
H55A C55 H55B . . 107.4
C57 C56 C55 . . 111.2(4)
C57 C56 H56A . . 109.3
C55 C56 H56A . . 109.3
C57 C56 H56B . . 109.5
C55 C56 H56B . . 109.4
H56A C56 H56B . . 108.0
O58 C57 N59 . . 122.6(5)
O58 C57 C56 . . 120.8(5)
N59 C57 C56 . . 116.6(5)
C57 N59 CPR1 . . 123.9(5)
C57 N59 H59 . . 118.0
CPR1 N59 H59 . . 118.0
C61 C60 C18 . . 114.2(5)
C61 C60 H60A . . 108.7
C18 C60 H60A . . 108.7
C61 C60 H60B . . 108.7
C18 C60 H60B . . 108.7
H60A C60 H60B . . 107.6
O62 C61 N63 . . 123.5(6)
O62 C61 C60 . . 121.4(5)
N63 C61 C60 . . 114.9(6)
C61 N63 H63A . . 120.1
C61 N63 H63B . . 119.9
H63A N63 H63B . . 120.0
CB2 NB1 CB8 . . 107.6(4)
CB2 NB1 CR1 . . 123.7(4)
CB8 NB1 CR1 . . 125.9(5)
NB3 CB2 NB1 . . 112.4(4)
NB3 CB2 H2B . . 123.8
NB1 CB2 H2B . . 123.8
CB2 NB3 CB9 . . 105.2(4)
CB2 NB3 Co1 . . 122.1(3)
CB9 NB3 Co1 . . 132.6(3)
CB9 CB4 CB5 . . 119.6(5)
CB9 CB4 H4B . . 120.2
CB5 CB4 H4B . . 120.2
CB4 CB5 CB6 . . 120.3(5)
CB4 CB5 CB10 . . 120.6(5)
CB6 CB5 CB10 . . 119.1(5)
CB7 CB6 CB5 . . 120.5(5)
CB7 CB6 CB11 . . 119.5(5)
CB5 CB6 CB11 . . 120.0(6)
CB6 CB7 CB8 . . 118.2(5)
CB6 CB7 H7B . . 120.9
CB8 CB7 H7B . . 120.9
NB1 CB8 CB7 . . 131.8(5)
NB1 CB8 CB9 . . 106.4(4)
CB7 CB8 CB9 . . 121.8(5)
CB4 CB9 CB8 . . 119.5(5)
CB4 CB9 NB3 . . 132.2(5)
CB8 CB9 NB3 . . 108.2(4)
CB5 CB10 H10A . . 109.4
CB5 CB10 H10B . . 109.5
H10A CB10 H10B . . 109.5
CB5 CB10 H10C . . 109.6
H10A CB10 H10C . . 109.5
H10B CB10 H10C . . 109.5
CB6 CB11 H11A . . 109.4
CB6 CB11 H11B . . 109.5
H11A CB11 H11B . . 109.5
CB6 CB11 H11C . . 109.6
H11A CB11 H11C . . 109.5
H11B CB11 H11C . . 109.5
OR6 CR1 NB1 . . 107.3(4)
OR6 CR1 CR2 . . 106.8(4)
NB1 CR1 CR2 . . 113.4(4)
OR6 CR1 H1R . . 109.7
NB1 CR1 H1R . . 109.8
CR2 CR1 H1R . . 109.7
OR7 CR2 CR3 . . 112.9(4)
OR7 CR2 CR1 . . 108.7(4)
CR3 CR2 CR1 . . 99.5(4)
OR7 CR2 H2R . . 111.7
CR3 CR2 H2R . . 111.7
CR1 CR2 H2R . . 111.8
OP2 CR3 CR4 . . 111.0(5)
OP2 CR3 CR2 . . 112.1(4)
CR4 CR3 CR2 . . 105.5(4)
OP2 CR3 H3R . . 109.4
CR4 CR3 H3R . . 109.4
CR2 CR3 H3R . . 109.4
OR6 CR4 CR3 . . 106.6(5)
OR6 CR4 CR5 . . 106.0(5)
CR3 CR4 CR5 . . 113.0(6)
OR6 CR4 H4R . . 110.3
CR3 CR4 H4R . . 110.4
CR5 CR4 H4R . . 110.3
OR8 CR5 CR4 . . 112.9(6)
OR8 CR5 H5R1 . . 109.0
CR4 CR5 H5R1 . . 109.1
OR8 CR5 H5R2 . . 108.9
CR4 CR5 H5R2 . . 109.0
H5R1 CR5 H5R2 . . 107.8
CR1 OR6 CR4 . . 108.2(4)
CR2 OR7 H7R . . 109.5
CR5 OR8 H8R . . 109.9
OP5 P1 OP4 . . 113.8(4)
OP5 P1 OP3 . . 113.0(2)
OP4 P1 OP3 . . 106.2(3)
OP5 P1 OP2 . . 109.6(3)
OP4 P1 OP2 . . 112.7(3)
OP3 P1 OP2 . . 100.8(2)
CR3 OP2 P1 . . 120.0(3)
CPR2 OP3 P1 . . 120.7(3)
N59 CPR1 CPR2 . . 113.1(5)
N59 CPR1 H1P1 . . 109.0
CPR2 CPR1 H1P1 . . 109.0
N59 CPR1 H1P2 . . 108.9
CPR2 CPR1 H1P2 . . 108.9
H1P1 CPR1 H1P2 . . 107.7
OP3 CPR2 CPR3 . . 107.6(5)
OP3 CPR2 CPR1 . . 107.2(4)
CPR3 CPR2 CPR1 . . 111.8(5)
OP3 CPR2 H2PR . . 110.0
CPR3 CPR2 H2PR . . 110.1
CPR1 CPR2 H2PR . . 110.1
CPR2 CPR3 H3P1 . . 109.5
CPR2 CPR3 H3P2 . . 109.5
H3P1 CPR3 H3P2 . . 109.5
CPR2 CPR3 H3P3 . . 109.5
H3P1 CPR3 H3P3 . . 109.5
H3P2 CPR3 H3P3 . . 109.5
C1A Se1A Co1 . . 107.1(5)
N1A C1A Se1A . . 177.3(16)
O1AC C1AC C2AC . . 120.2(13)
O1AC C1AC C3AC . . 119.0(13)
C2AC C1AC C3AC . . 120.7(14)
C1AC C2AC H2A1 . . 109.2
C1AC C2AC H2A2 . . 109.8
H2A1 C2AC H2A2 . . 109.5
C1AC C2AC H2A3 . . 109.4
H2A1 C2AC H2A3 . . 109.5
H2A2 C2AC H2A3 . . 109.5
C1AC C3AC H3A1 . . 109.5
C1AC C3AC H3A2 . . 109.4
H3A1 C3AC H3A2 . . 109.5
C1AC C3AC H3A3 . . 109.5
H3A1 C3AC H3A3 . . 109.5
H3A2 C3AC H3A3 . . 109.5
H1W1 OW1 H1W2 . . 109.1
H2W1 OW2 H2W2 . . 109.1
H3W1 OW3 H3W2 . . 109.1
H4W1 OW4 H4W2 . . 109.1
H5W1 OW5 H5W2 . . 109.1
H6W3 OW6 H6W4 . . 109.1
H6W1 OW6A H6W2 . . 109.1
H8W1 OW8 H8W2 . . 109.1
OW91 OW12 OW11 2 2 96(2)
OW9 OW91 OW12 . 2_554 133(2)
OW9 OW91 OW13 . 2_554 116.2(17)
OW12 OW91 OW13 2_554 2_554 110(2)

loop_
_geom_bond_atom_site_label_1
_geom_bond_atom_site_label_2
_geom_bond_site_symmetry_2
_geom_bond_distance
Co1 N21 . 1.889(5)
Co1 N24 . 1.898(5)
Co1 N23 . 1.913(5)
Co1 N22 . 1.915(5)
Co1 NB3 . 2.020(5)
Co1 Se1A . 2.384(3)
C1 N21 . 1.502(7)
C1 C20 . 1.525(7)
C1 C19 . 1.563(7)
C1 C2 . 1.573(7)
C2 C25 . 1.530(8)
C2 C3 . 1.561(8)
C2 C26 . 1.580(8)
C3 C4 . 1.500(8)
C3 C30 . 1.550(8)
C3 H3 . 1.0000
C4 N21 . 1.308(7)
C4 C5 . 1.450(8)
C5 C6 . 1.364(8)
C5 C35 . 1.517(7)
C6 N22 . 1.407(7)
C6 C7 . 1.546(8)
C7 C36 . 1.535(8)
C7 C37 . 1.563(8)
C7 C8 . 1.566(8)
C8 C9 . 1.503(7)
C8 C41 . 1.533(8)
C8 H8 . 1.0000
C9 N22 . 1.358(7)
C9 C10 . 1.394(8)
C10 C11 . 1.404(8)
C10 H10 . 0.9500
C11 N23 . 1.350(7)
C11 C12 . 1.507(8)
C12 C46 . 1.520(9)
C12 C13 . 1.547(8)
C12 C47 . 1.562(11)
C13 C14 . 1.527(7)
C13 C48 . 1.527(9)
C13 H13 . 1.0000
C14 C15 . 1.375(8)
C14 N23 . 1.386(7)
C15 C16 . 1.452(7)
C15 C53 . 1.511(8)
C16 N24 . 1.296(7)
C16 C17 . 1.547(7)
C17 C55 . 1.539(7)
C17 C18 . 1.551(8)
C17 C54 . 1.565(8)
C18 C19 . 1.531(7)
C18 C60 . 1.548(7)
C18 H18 . 1.0000
C19 N24 . 1.499(6)
C19 H19 . 1.0000
C20 H20A . 0.9800
C20 H20B . 0.9800
C20 H20C . 0.9800
C25 H25A . 0.9800
C25 H25B . 0.9800
C25 H25C . 0.9800
C26 C27 . 1.529(8)
C26 H26A . 0.9900
C26 H26B . 0.9900
C27 O28 . 1.162(13)
C27 N29 . 1.305(11)
N29 H29A . 0.8800
N29 H29B . 0.8800
C30 C31 . 1.512(8)
C30 H30A . 0.9900
C30 H30B . 0.9900
C31 C32 . 1.539(11)
C31 H31A . 0.9900
C31 H31B . 0.9900
C32 N34 . 1.260(9)
C32 O33 . 1.309(9)
N34 H34A . 0.8800
N34 H34B . 0.8800
C35 H35A . 0.9800
C35 H35B . 0.9800
C35 H35C . 0.9800
C36 H36A . 0.9800
C36 H36B . 0.9800
C36 H36C . 0.9800
C37 C38 . 1.512(9)
C37 H37A . 0.9900
C37 H37B . 0.9900
C38 O39 . 1.216(8)
C38 N40 . 1.321(8)
N40 H40A . 0.8800
N40 H40B . 0.8800
C41 C42 . 1.497(9)
C41 H41A . 0.9900
C41 H41B . 0.9900
C42 C43 . 1.484(12)
C42 H42A . 0.9900
C42 H42B . 0.9900
C43 O44 . 1.250(11)
C43 N45 . 1.321(11)
N45 H45A . 0.8800
N45 H45B . 0.8800
C46 H46A . 0.9800
C46 H46B . 0.9800
C46 H46C . 0.9800
C47 H47A . 0.9800
C47 H47B . 0.9800
C47 H47C . 0.9800
C48 C49 . 1.551(8)
C48 H48A . 0.9900
C48 H48B . 0.9900
C49 C50 . 1.499(11)
C49 H49A . 0.9900
C49 H49B . 0.9900
C50 O51 . 1.233(9)
C50 N52 . 1.348(10)
N52 H52A . 0.8800
N52 H52B . 0.8800
C53 H53A . 0.9800
C53 H53B . 0.9800
C53 H53C . 0.9800
C54 H54A . 0.9800
C54 H54B . 0.9800
C54 H54C . 0.9800
C55 C56 . 1.535(8)
C55 H55A . 0.9900
C55 H55B . 0.9900
C56 C57 . 1.516(7)
C56 H56A . 0.9900
C56 H56B . 0.9900
C57 O58 . 1.233(8)
C57 N59 . 1.341(8)
N59 CPR1 . 1.451(7)
N59 H59 . 0.8800
C60 C61 . 1.497(8)
C60 H60A . 0.9900
C60 H60B . 0.9900
C61 O62 . 1.242(8)
C61 N63 . 1.343(8)
N63 H63A . 0.8800
N63 H63B . 0.8800
NB1 CB2 . 1.363(7)
NB1 CB8 . 1.380(7)
NB1 CR1 . 1.447(6)
CB2 NB3 . 1.337(6)
CB2 H2B . 0.9500
NB3 CB9 . 1.420(6)
CB4 CB9 . 1.367(7)
CB4 CB5 . 1.398(8)
CB4 H4B . 0.9500
CB5 CB6 . 1.424(8)
CB5 CB10 . 1.523(8)
CB6 CB7 . 1.369(8)
CB6 CB11 . 1.518(9)
CB7 CB8 . 1.402(7)
CB7 H7B . 0.9500
CB8 CB9 . 1.411(7)
CB10 H10A . 0.9800
CB10 H10B . 0.9800
CB10 H10C . 0.9800
CB11 H11A . 0.9802
CB11 H11B . 0.9802
CB11 H11C . 0.9802
CR1 OR6 . 1.440(6)
CR1 CR2 . 1.532(7)
CR1 H1R . 1.0000
CR2 OR7 . 1.412(6)
CR2 CR3 . 1.525(7)
CR2 H2R . 1.0000
CR3 OP2 . 1.434(7)
CR3 CR4 . 1.513(9)
CR3 H3R . 1.0000
CR4 OR6 . 1.449(7)
CR4 CR5 . 1.549(10)
CR4 H4R . 1.0000
CR5 OR8 . 1.420(11)
CR5 H5R1 . 0.9900
CR5 H5R2 . 0.9900
OR7 H7R . 0.8400
OR8 H8R . 0.8436
P1 OP5 . 1.477(5)
P1 OP4 . 1.488(5)
P1 OP3 . 1.569(4)
P1 OP2 . 1.596(4)
OP3 CPR2 . 1.458(7)
CPR1 CPR2 . 1.530(8)
CPR1 H1P1 . 0.9900
CPR1 H1P2 . 0.9900
CPR2 CPR3 . 1.513(8)
CPR2 H2PR . 1.0000
CPR3 H3P1 . 0.9800
CPR3 H3P2 . 0.9800
CPR3 H3P3 . 0.9800
Se1A C1A . 1.745(11)
N1A C1A . 1.213(19)
O1AC C1AC . 1.216(15)
C1AC C2AC . 1.444(19)
C1AC C3AC . 1.48(2)
C2AC H2A1 . 0.9800
C2AC H2A2 . 0.9800
C2AC H2A3 . 0.9800
C3AC H3A1 . 0.9800
C3AC H3A2 . 0.9800
C3AC H3A3 . 0.9800
OW1 H1W1 . 0.9352
OW1 H1W2 . 0.9352
OW2 H2W1 . 0.9352
OW2 H2W2 . 0.9352
OW3 H3W1 . 0.9352
OW3 H3W2 . 0.9352
OW4 H4W1 . 0.9352
OW4 H4W2 . 0.9352
OW5 H5W1 . 0.9352
OW5 H5W2 . 0.9352
OW6 H6W3 . 0.9352
OW6 H6W4 . 0.9352
OW6A H6W1 . 0.9352
OW6A H6W2 . 0.9352
OW8 H8W1 . 0.9352
OW8 H8W2 . 0.9352
OW9 OW91 . 1.18(2)
OW13 OW91 2 1.57(3)
OW12 OW91 2 1.38(4)
OW12 OW11 2 1.43(4)
OW11 OW12 2_554 1.43(4)
OW91 OW12 2_554 1.38(4)
OW91 OW13 2_554 1.57(3)

loop_
_geom_hbond_atom_site_label_D
_geom_hbond_atom_site_label_H
_geom_hbond_atom_site_label_A
_geom_hbond_site_symmetry_A
_geom_hbond_distance_DH
_geom_hbond_distance_HA
_geom_hbond_distance_DA
_geom_hbond_angle_DHA
N29 H29A O44 4 0.88 2.16 3.023(10) 167.0
N29 H29B OW8 4 0.88 2.45 3.168(17) 138.9
N34 H34A OW6 . 0.88 1.97 2.815(13) 159.4
N34 H34B OW6A . 0.88 2.02 2.758(9) 141.4
N40 H40A OP4 2_554 0.88 2.08 2.951(8) 169.6
N40 H40B OW5 2_554 0.88 2.18 2.929(8) 142.0
N45 H45B O1AC 4_645 0.88 2.17 3.043(14) 173.5
N52 H52A O28 1_655 0.88 2.13 2.864(11) 141.0
N52 H52B OW1 3_556 0.88 2.07 2.937(11) 166.6
N59 H59 OW4 . 0.88 2.04 2.914(7) 170.1
N63 H63A O51 4_655 0.88 2.14 2.983(9) 159.0
N63 H63B OW6A 4 0.88 1.94 2.811(10) 170.4
OR7 H7R OW3 . 0.84 1.93 2.756(7) 169.3
OR8 H8R OW5 . 0.84 2.20 2.831(9) 131.8
OW1 H1W1 OW2 . 0.94 1.99 2.803(11) 144.0
OW1 H1W2 O58 3_456 0.94 1.94 2.853(10) 165.3
OW2 H2W1 O39 2 0.94 1.87 2.648(9) 139.4
OW2 H2W2 OP4 . 0.94 1.78 2.697(10) 165.6
OW3 H3W1 OP5 3_456 0.94 1.90 2.737(8) 148.1
OW3 H3W2 OW2 . 0.94 2.25 2.827(9) 119.2
OW4 H4W1 OW3 . 0.94 2.19 2.831(9) 124.7
OW4 H4W2 O62 . 0.94 2.21 2.914(7) 131.5
OW5 H5W1 O62 3_556 0.94 1.95 2.760(7) 143.6
OW5 H5W2 OR8 . 0.94 2.34 2.831(9) 112.4
OW6 H6W3 OW14 4_546 0.94 2.02 2.56(3) 115.3
OW6 H6W4 OR8 1_455 0.94 1.83 2.759(13) 171.0
OW6A H6W1 OW8 . 0.94 2.22 2.786(15) 118.0
OW8 H8W1 OW61 4_545 0.94 1.83 2.41(4) 118.0
